data_4067005
loop_
_publ_author_name
'Hudnall, Todd W.'
'Tennyson, Andrew G.'
'Bielawski, Christopher W.'

_publ_section_title
;
 A Seven-MemberedN,N&#x2032;-Diamidocarbene
;
_journal_issue 20
_journal_name_full Organometallics
_journal_page_first 4569
_journal_paper_doi 10.1021/om1007665
_journal_volume 29
_journal_year 2010
_chemical_formula_moiety 'C35 H38 N2 O2 Ir Cl - C H2 Cl2'
_chemical_formula_sum 'C36 H40 Cl3 Ir N2 O2'
_chemical_formula_weight 831.25
_chemical_name_common 7-KetoMes-Ir(cod)Cl
_chemical_name_systematic
;
 ?
;
_space_group_IT_number 2
_symmetry_cell_setting triclinic
_symmetry_space_group_name_Hall '-P 1'
_symmetry_space_group_name_H-M 'P -1'
_atom_sites_solution_hydrogens geom
_atom_sites_solution_primary direct
_atom_sites_solution_secondary difmap
_audit_creation_method SHELXL-97
_cell_angle_alpha 111.708(2)
_cell_angle_beta 91.343(2)
_cell_angle_gamma 90.782(2)
_cell_formula_units_Z 2
_cell_length_a 10.1581(8)
_cell_length_b 13.4630(10)
_cell_length_c 13.9170(11)
_cell_measurement_temperature 150(2)
_cell_volume 1767.3(2)
_computing_cell_refinement 'CrystalClear (Rigaku Inc., 2008)'
_computing_data_collection 'CrystalClear (Rigaku Inc., 2008)'
_computing_data_reduction 'CrystalClear (Rigaku Inc., 2008)'
_computing_molecular_graphics 'XP SHELXTL/PC, Siemens Analytical'
_computing_structure_refinement 'XL SHELXTL/PC, Siemens Analytical'
_computing_structure_solution
;

SIR97 - Altomare A., Burla M.C., Camalli M., Cascarano G.L., Giacovazzo C., 
Guagliardi A., Moliterni A.G.G., Polidori G.,Spagna R.
;
_diffrn_ambient_temperature 150(2)
_diffrn_measured_fraction_theta_full 0.990
_diffrn_measured_fraction_theta_max 0.990
_diffrn_measurement_device_type 'Rigaku Mini CCD area detector'
_diffrn_measurement_method 'phi and omega scans'
_diffrn_radiation_monochromator graphite
_diffrn_radiation_source 'fine-focus sealed tube'
_diffrn_radiation_type MoK\a
_diffrn_radiation_wavelength 0.71075
_diffrn_reflns_av_R_equivalents 0.0493
_diffrn_reflns_av_sigmaI/netI 0.0374
_diffrn_reflns_limit_h_max 12
_diffrn_reflns_limit_h_min -12
_diffrn_reflns_limit_k_max 16
_diffrn_reflns_limit_k_min -16
_diffrn_reflns_limit_l_max 16
_diffrn_reflns_limit_l_min -16
_diffrn_reflns_number 25456
_diffrn_reflns_theta_full 25.00
_diffrn_reflns_theta_max 25.00
_diffrn_reflns_theta_min 3.05
_exptl_absorpt_coefficient_mu 4.037
_exptl_absorpt_correction_type none
_exptl_absorpt_process_details none
_exptl_crystal_colour red
_exptl_crystal_density_diffrn 1.562
_exptl_crystal_density_method 'not measured'
_exptl_crystal_description block
_exptl_crystal_F_000 828
_exptl_crystal_size_max 0.60
_exptl_crystal_size_mid 0.19
_exptl_crystal_size_min 0.16
_refine_diff_density_max 1.429
_refine_diff_density_min -0.947
_refine_diff_density_rms 0.097
_refine_ls_extinction_method none
_refine_ls_goodness_of_fit_ref 1.009
_refine_ls_hydrogen_treatment constr
_refine_ls_matrix_type full
_refine_ls_number_parameters 370
_refine_ls_number_reflns 6153
_refine_ls_number_restraints 0
_refine_ls_restrained_S_all 1.009
_refine_ls_R_factor_all 0.0299
_refine_ls_R_factor_gt 0.0275
_refine_ls_shift/su_max 0.001
_refine_ls_shift/su_mean 0.000
_refine_ls_structure_factor_coef Fsqd
_refine_ls_weighting_details 'calc w=1/[\s^2^(Fo^2^)+(0.0453P)^2^+2.3889P] where P=(Fo^2^+2Fc^2^)/3'
_refine_ls_weighting_scheme calc
_refine_ls_wR_factor_gt 0.0773
_refine_ls_wR_factor_ref 0.0791
_reflns_number_gt 5749
_reflns_number_total 6153
_reflns_threshold_expression >2sigma(I)
_cod_data_source_file om1007665_si_002.cif
_cod_data_source_block 2b
_cod_depositor_comments
;
The following automatic conversions were performed:

'_symmetry_cell_setting' value 'Triclinic' changed to 'triclinic'
according to /home/saulius/struct/CIF-dictionaries/cif_core.dic
dictionary named 'cif_core.dic' version 2.4.1 from 2010-06-29.

Automatic conversion script
Id: cif_fix_values 1715 2011-07-08 13:25:40Z adriana 
;
_cod_original_sg_symbol_H-M P-1
_cod_database_code 4067005

loop_
_symmetry_equiv_pos_as_xyz
'x, y, z'
'-x, -y, -z'

loop_
_atom_site_label
_atom_site_type_symbol
_atom_site_fract_x
_atom_site_fract_y
_atom_site_fract_z
_atom_site_U_iso_or_equiv
_atom_site_adp_type
_atom_site_occupancy
_atom_site_symmetry_multiplicity
_atom_site_calc_flag
_atom_site_refinement_flags
Ir1 Ir 0.060467(14) 0.826599(12) 0.165523(11) 0.03005(7) Uani 1 1 d .
Cl1 Cl 0.07621(12) 0.71541(10) 0.26417(9) 0.0435(3) Uani 1 1 d .
O1 O 0.5065(4) 0.9805(3) 0.3492(3) 0.0626(11) Uani 1 1 d .
O2 O 0.4979(3) 0.6369(3) 0.0207(3) 0.0552(9) Uani 1 1 d .
N1 N 0.3289(3) 0.8951(3) 0.2526(3) 0.0339(8) Uani 1 1 d .
N2 N 0.3286(3) 0.7404(3) 0.0967(3) 0.0341(8) Uani 1 1 d .
C1 C 0.2614(4) 0.8224(3) 0.1687(3) 0.0323(9) Uani 1 1 d .
C33 C 0.0189(5) 0.9566(4) 0.1165(4) 0.0418(11) Uani 1 1 d .
H33A H 0.0961 1.0028 0.1210 0.050 Uiso 1 1 calc R
C15 C 0.2027(4) 1.0032(4) 0.4046(3) 0.0385(10) Uani 1 1 d .
C20 C 0.1951(4) 0.5921(4) -0.0298(4) 0.0392(10) Uani 1 1 d .
C5 C 0.4506(4) 0.6934(4) 0.1011(4) 0.0421(11) Uani 1 1 d .
C14 C 0.1309(5) 1.0944(4) 0.4528(4) 0.0446(11) Uani 1 1 d .
H14A H 0.0884 1.1014 0.5133 0.054 Uiso 1 1 calc R
C11 C 0.2631(5) 1.0776(4) 0.2755(4) 0.0414(11) Uani 1 1 d .
C32 C 0.0192(5) 0.8600(4) 0.0309(4) 0.0436(11) Uani 1 1 d .
H32A H 0.0958 0.8532 -0.0124 0.052 Uiso 1 1 calc R
C2 C 0.4565(5) 0.8949(4) 0.2968(4) 0.0444(11) Uani 1 1 d .
C3 C 0.5139(4) 0.7931(4) 0.2906(4) 0.0441(11) Uani 1 1 d .
C10 C 0.2599(4) 0.9936(3) 0.3104(3) 0.0349(9) Uani 1 1 d .
C24 C 0.2825(5) 0.7347(4) -0.0801(4) 0.0456(11) Uani 1 1 d .
C12 C 0.1902(5) 1.1680(4) 0.3275(4) 0.0456(11) Uani 1 1 d .
H12A H 0.1887 1.2241 0.3037 0.055 Uiso 1 1 calc R
C16 C 0.3475(6) 1.0761(4) 0.1868(4) 0.0552(13) Uani 1 1 d .
H16A H 0.3743 1.1479 0.1965 0.083 Uiso 1 1 calc R
H16B H 0.2976 1.0450 0.1228 0.083 Uiso 1 1 calc R
H16C H 0.4240 1.0344 0.1849 0.083 Uiso 1 1 calc R
C21 C 0.1295(5) 0.5495(4) -0.1263(4) 0.0482(12) Uani 1 1 d .
H21A H 0.0796 0.4867 -0.1424 0.058 Uiso 1 1 calc R
C4 C 0.5093(4) 0.7001(4) 0.2019(4) 0.0427(11) Uani 1 1 d .
C35 C -0.1577(6) 0.9854(5) 0.2457(5) 0.0639(16) Uani 1 1 d .
H35A H -0.2520 0.9959 0.2475 0.077 Uiso 1 1 calc R
H35B H -0.1196 1.0318 0.3120 0.077 Uiso 1 1 calc R
C19 C 0.2640(4) 0.6896(4) -0.0061(3) 0.0367(10) Uani 1 1 d .
C22 C 0.1359(5) 0.5971(4) -0.1985(4) 0.0531(13) Uani 1 1 d .
C25 C 0.1982(6) 0.5302(4) 0.0397(4) 0.0506(12) Uani 1 1 d .
H25A H 0.1891 0.5782 0.1100 0.076 Uiso 1 1 calc R
H25B H 0.2804 0.4944 0.0332 0.076 Uiso 1 1 calc R
H25C H 0.1269 0.4784 0.0205 0.076 Uiso 1 1 calc R
C18 C 0.2247(5) 0.9243(4) 0.4553(4) 0.0465(12) Uani 1 1 d .
H18A H 0.2248 0.8534 0.4035 0.070 Uiso 1 1 calc R
H18B H 0.1555 0.9291 0.5025 0.070 Uiso 1 1 calc R
H18C H 0.3079 0.9398 0.4926 0.070 Uiso 1 1 calc R
C23 C 0.2152(6) 0.6863(5) -0.1765(4) 0.0541(14) Uani 1 1 d .
H23A H 0.2250 0.7159 -0.2267 0.065 Uiso 1 1 calc R
C13 C 0.1200(5) 1.1753(4) 0.4143(4) 0.0479(12) Uani 1 1 d .
C27 C 0.3742(6) 0.8296(5) -0.0594(4) 0.0614(15) Uani 1 1 d .
H27A H 0.4136 0.8498 0.0087 0.092 Uiso 1 1 calc R
H27B H 0.3256 0.8884 -0.0642 0.092 Uiso 1 1 calc R
H27C H 0.4419 0.8113 -0.1096 0.092 Uiso 1 1 calc R
C28 C -0.1321(5) 0.8697(5) 0.2316(4) 0.0503(13) Uani 1 1 d .
H28A H -0.1445 0.8544 0.2945 0.060 Uiso 1 1 calc R
C9 C 0.5720(5) 0.6084(5) 0.2042(4) 0.0551(14) Uani 1 1 d .
H9A H 0.5709 0.5460 0.1455 0.066 Uiso 1 1 calc R
C26 C 0.0623(8) 0.5498(6) -0.3008(5) 0.086(2) Uani 1 1 d .
H26A H 0.1143 0.5587 -0.3539 0.128 Uiso 1 1 calc R
H26B H -0.0196 0.5854 -0.2972 0.128 Uiso 1 1 calc R
H26C H 0.0454 0.4750 -0.3166 0.128 Uiso 1 1 calc R
C6 C 0.5821(5) 0.7927(5) 0.3806(4) 0.0588(15) Uani 1 1 d .
H6A H 0.5878 0.8546 0.4398 0.071 Uiso 1 1 calc R
C29 C -0.1495(4) 0.7810(5) 0.1414(4) 0.0472(12) Uani 1 1 d .
H29A H -0.1721 0.7149 0.1520 0.057 Uiso 1 1 calc R
C7 C 0.6384(6) 0.7027(5) 0.3805(5) 0.0705(18) Uani 1 1 d .
H7A H 0.6805 0.7023 0.4405 0.085 Uiso 1 1 calc R
C34 C -0.1025(5) 1.0180(4) 0.1622(5) 0.0559(14) Uani 1 1 d .
H34A H -0.1691 1.0060 0.1078 0.067 Uiso 1 1 calc R
H34B H -0.0803 1.0939 0.1908 0.067 Uiso 1 1 calc R
C31 C -0.0998(6) 0.7990(5) -0.0279(4) 0.0609(15) Uani 1 1 d .
H31A H -0.0737 0.7285 -0.0734 0.073 Uiso 1 1 calc R
H31B H -0.1355 0.8354 -0.0709 0.073 Uiso 1 1 calc R
C17 C 0.0355(7) 1.2712(5) 0.4670(5) 0.0705(17) Uani 1 1 d .
H17A H 0.0342 1.2851 0.5398 0.106 Uiso 1 1 calc R
H17B H -0.0526 1.2566 0.4381 0.106 Uiso 1 1 calc R
H17C H 0.0715 1.3325 0.4565 0.106 Uiso 1 1 calc R
C30 C -0.2067(6) 0.7869(5) 0.0422(5) 0.0660(16) Uani 1 1 d .
H30A H -0.2647 0.8472 0.0589 0.079 Uiso 1 1 calc R
H30B H -0.2588 0.7224 0.0055 0.079 Uiso 1 1 calc R
C8 C 0.6346(6) 0.6118(5) 0.2932(5) 0.0677(17) Uani 1 1 d .
H8A H 0.6755 0.5509 0.2946 0.081 Uiso 1 1 calc R

loop_
_atom_site_aniso_label
_atom_site_aniso_U_11
_atom_site_aniso_U_22
_atom_site_aniso_U_33
_atom_site_aniso_U_23
_atom_site_aniso_U_13
_atom_site_aniso_U_12
Ir1 0.02358(10) 0.03659(11) 0.03114(11) 0.01375(8) 0.00381(6) -0.00018(7)
Cl1 0.0467(7) 0.0462(6) 0.0435(6) 0.0235(5) 0.0018(5) -0.0034(5)
O1 0.043(2) 0.048(2) 0.081(3) 0.006(2) -0.0190(19) -0.0088(17)
O2 0.0384(19) 0.067(2) 0.050(2) 0.0088(18) 0.0112(16) 0.0148(17)
N1 0.0245(18) 0.0367(19) 0.038(2) 0.0113(16) 0.0017(14) -0.0025(14)
N2 0.0274(18) 0.038(2) 0.0351(19) 0.0111(16) 0.0055(15) 0.0033(15)
C1 0.027(2) 0.040(2) 0.032(2) 0.0153(19) 0.0060(17) 0.0001(17)
C33 0.031(2) 0.050(3) 0.054(3) 0.031(2) 0.005(2) 0.003(2)
C15 0.034(2) 0.043(2) 0.036(2) 0.011(2) -0.0045(18) -0.0050(19)
C20 0.033(2) 0.037(2) 0.040(2) 0.006(2) 0.0088(19) 0.0043(19)
C5 0.027(2) 0.049(3) 0.048(3) 0.015(2) 0.006(2) 0.0026(19)
C14 0.038(3) 0.051(3) 0.038(3) 0.010(2) 0.006(2) 0.000(2)
C11 0.037(3) 0.044(3) 0.042(3) 0.014(2) 0.004(2) -0.003(2)
C32 0.032(2) 0.068(3) 0.039(3) 0.028(2) 0.0064(19) 0.007(2)
C2 0.030(2) 0.048(3) 0.048(3) 0.010(2) -0.003(2) -0.002(2)
C3 0.026(2) 0.048(3) 0.052(3) 0.011(2) -0.002(2) 0.0017(19)
C10 0.028(2) 0.037(2) 0.038(2) 0.0117(19) -0.0001(17) -0.0018(17)
C24 0.047(3) 0.050(3) 0.039(3) 0.014(2) 0.014(2) 0.005(2)
C12 0.048(3) 0.039(3) 0.051(3) 0.019(2) 0.003(2) 0.002(2)
C16 0.054(3) 0.054(3) 0.062(3) 0.026(3) 0.019(3) -0.002(2)
C21 0.041(3) 0.044(3) 0.048(3) 0.003(2) 0.000(2) 0.005(2)
C4 0.026(2) 0.050(3) 0.048(3) 0.013(2) 0.0033(19) 0.006(2)
C35 0.058(4) 0.072(4) 0.063(4) 0.025(3) 0.021(3) 0.022(3)
C19 0.031(2) 0.043(2) 0.031(2) 0.0084(19) 0.0054(17) 0.0060(19)
C22 0.055(3) 0.052(3) 0.042(3) 0.006(2) -0.002(2) 0.012(3)
C25 0.057(3) 0.044(3) 0.049(3) 0.015(2) 0.010(2) -0.001(2)
C18 0.050(3) 0.050(3) 0.040(3) 0.019(2) 0.000(2) -0.002(2)
C23 0.066(4) 0.062(3) 0.037(3) 0.021(3) 0.012(2) 0.022(3)
C13 0.045(3) 0.042(3) 0.049(3) 0.007(2) 0.002(2) 0.003(2)
C27 0.072(4) 0.063(3) 0.053(3) 0.026(3) 0.019(3) -0.007(3)
C28 0.029(2) 0.069(3) 0.062(3) 0.034(3) 0.018(2) 0.010(2)
C9 0.045(3) 0.057(3) 0.058(3) 0.014(3) 0.002(2) 0.019(2)
C26 0.087(5) 0.094(5) 0.059(4) 0.010(4) -0.027(4) 0.014(4)
C6 0.043(3) 0.069(4) 0.054(3) 0.012(3) -0.013(2) 0.004(3)
C29 0.023(2) 0.065(3) 0.066(3) 0.040(3) 0.000(2) -0.008(2)
C7 0.061(4) 0.080(4) 0.064(4) 0.020(3) -0.020(3) 0.026(3)
C34 0.048(3) 0.048(3) 0.070(4) 0.020(3) 0.006(3) 0.011(2)
C31 0.051(3) 0.083(4) 0.043(3) 0.018(3) -0.008(2) 0.007(3)
C17 0.077(4) 0.061(4) 0.069(4) 0.016(3) 0.020(3) 0.024(3)
C30 0.048(3) 0.065(4) 0.082(4) 0.025(3) -0.016(3) -0.014(3)
C8 0.058(4) 0.068(4) 0.075(4) 0.024(3) -0.008(3) 0.027(3)

loop_
_atom_type_symbol
_atom_type_description
_atom_type_scat_dispersion_real
_atom_type_scat_dispersion_imag
_atom_type_scat_source
C C 0.0033 0.0016 'International Tables Vol C Tables 4.2.6.8 and 6.1.1.4'
Cl Cl 0.1484 0.1585 'International Tables Vol C Tables 4.2.6.8 and 6.1.1.4'
Ir Ir -1.4442 7.9887 'International Tables Vol C Tables 4.2.6.8 and 6.1.1.4'
N N 0.0061 0.0033 'International Tables Vol C Tables 4.2.6.8 and 6.1.1.4'
O O 0.0106 0.0060 'International Tables Vol C Tables 4.2.6.8 and 6.1.1.4'
H H 0.0000 0.0000 'International Tables Vol C Tables 4.2.6.8 and 6.1.1.4'

loop_
_geom_angle_atom_site_label_1
_geom_angle_atom_site_label_2
_geom_angle_atom_site_label_3
_geom_angle
C1 Ir1 C32 102.46(17)
C1 Ir1 C33 103.84(17)
C32 Ir1 C33 38.4(2)
C1 Ir1 C28 155.3(2)
C32 Ir1 C28 95.67(19)
C33 Ir1 C28 80.22(19)
C1 Ir1 C29 163.4(2)
C32 Ir1 C29 80.21(19)
C33 Ir1 C29 88.45(19)
C28 Ir1 C29 36.9(2)
C1 Ir1 Cl1 84.11(12)
C32 Ir1 Cl1 155.00(15)
C33 Ir1 Cl1 163.23(14)
C28 Ir1 Cl1 86.52(15)
C29 Ir1 Cl1 87.03(14)
C1 N1 C2 132.5(4)
C1 N1 C10 116.3(3)
C2 N1 C10 111.2(3)
C1 N2 C5 132.8(4)
C1 N2 C19 116.4(3)
C5 N2 C19 110.9(3)
N1 C1 N2 119.7(4)
N1 C1 Ir1 118.0(3)
N2 C1 Ir1 121.7(3)
C32 C33 C34 125.3(5)
C32 C33 Ir1 69.7(3)
C34 C33 Ir1 114.6(3)
C32 C33 H33A 113.3
C34 C33 H33A 113.3
Ir1 C33 H33A 113.3
C10 C15 C14 116.7(4)
C10 C15 C18 122.6(4)
C14 C15 C18 120.6(4)
C19 C20 C21 117.1(5)
C19 C20 C25 122.7(4)
C21 C20 C25 120.0(4)
O2 C5 N2 118.4(4)
O2 C5 C4 120.6(4)
N2 C5 C4 120.3(4)
C13 C14 C15 122.6(5)
C13 C14 H14A 118.7
C15 C14 H14A 118.7
C12 C11 C10 118.3(4)
C12 C11 C16 119.6(4)
C10 C11 C16 122.1(4)
C33 C32 C31 126.0(4)
C33 C32 Ir1 71.9(3)
C31 C32 Ir1 111.9(4)
C33 C32 H32A 113.3
C31 C32 H32A 113.3
Ir1 C32 H32A 113.3
O1 C2 N1 117.5(4)
O1 C2 C3 122.2(4)
N1 C2 C3 119.7(4)
C4 C3 C6 119.1(5)
C4 C3 C2 124.3(5)
C6 C3 C2 116.6(4)
C15 C10 C11 121.9(4)
C15 C10 N1 118.8(4)
C11 C10 N1 119.0(4)
C19 C24 C23 117.5(5)
C19 C24 C27 121.3(5)
C23 C24 C27 121.1(5)
C13 C12 C11 120.9(5)
C13 C12 H12A 119.5
C11 C12 H12A 119.5
C11 C16 H16A 109.5
C11 C16 H16B 109.5
H16A C16 H16B 109.5
C11 C16 H16C 109.5
H16A C16 H16C 109.5
H16B C16 H16C 109.5
C22 C21 C20 122.5(5)
C22 C21 H21A 118.7
C20 C21 H21A 118.7
C3 C4 C9 119.2(5)
C3 C4 C5 123.9(4)
C9 C4 C5 116.8(4)
C34 C35 C28 113.9(5)
C34 C35 H35A 108.8
C28 C35 H35A 108.8
C34 C35 H35B 108.8
C28 C35 H35B 108.8
H35A C35 H35B 107.7
C20 C19 C24 121.6(4)
C20 C19 N2 119.2(4)
C24 C19 N2 119.0(4)
C23 C22 C21 118.4(5)
C23 C22 C26 120.6(6)
C21 C22 C26 120.9(6)
C20 C25 H25A 109.5
C20 C25 H25B 109.5
H25A C25 H25B 109.5
C20 C25 H25C 109.5
H25A C25 H25C 109.5
H25B C25 H25C 109.5
C15 C18 H18A 109.5
C15 C18 H18B 109.5
H18A C18 H18B 109.5
C15 C18 H18C 109.5
H18A C18 H18C 109.5
H18B C18 H18C 109.5
C22 C23 C24 122.1(5)
C22 C23 H23A 119.0
C24 C23 H23A 119.0
C14 C13 C12 118.7(5)
C14 C13 C17 120.7(5)
C12 C13 C17 120.6(5)
C24 C27 H27A 109.5
C24 C27 H27B 109.5
H27A C27 H27B 109.5
C24 C27 H27C 109.5
H27A C27 H27C 109.5
H27B C27 H27C 109.5
C29 C28 C35 126.7(5)
C29 C28 Ir1 72.4(3)
C35 C28 Ir1 109.0(4)
C29 C28 H28A 113.6
C35 C28 H28A 113.6
Ir1 C28 H28A 113.6
C8 C9 C4 119.5(5)
C8 C9 H9A 120.3
C4 C9 H9A 120.3
C22 C26 H26A 109.5
C22 C26 H26B 109.5
H26A C26 H26B 109.5
C22 C26 H26C 109.5
H26A C26 H26C 109.5
H26B C26 H26C 109.5
C7 C6 C3 120.1(5)
C7 C6 H6A 120.0
C3 C6 H6A 120.0
C28 C29 C30 122.9(5)
C28 C29 Ir1 70.8(3)
C30 C29 Ir1 112.5(3)
C28 C29 H29A 114.4
C30 C29 H29A 114.4
Ir1 C29 H29A 114.4
C6 C7 C8 120.8(6)
C6 C7 H7A 119.6
C8 C7 H7A 119.6
C33 C34 C35 112.2(4)
C33 C34 H34A 109.2
C35 C34 H34A 109.2
C33 C34 H34B 109.2
C35 C34 H34B 109.2
H34A C34 H34B 107.9
C32 C31 C30 112.9(4)
C32 C31 H31A 109.0
C30 C31 H31A 109.0
C32 C31 H31B 109.0
C30 C31 H31B 109.0
H31A C31 H31B 107.8
C13 C17 H17A 109.5
C13 C17 H17B 109.5
H17A C17 H17B 109.5
C13 C17 H17C 109.5
H17A C17 H17C 109.5
H17B C17 H17C 109.5
C29 C30 C31 112.0(5)
C29 C30 H30A 109.2
C31 C30 H30A 109.2
C29 C30 H30B 109.2
C31 C30 H30B 109.2
H30A C30 H30B 107.9
C9 C8 C7 121.5(5)
C9 C8 H8A 119.3
C7 C8 H8A 119.3

loop_
_geom_bond_atom_site_label_1
_geom_bond_atom_site_label_2
_geom_bond_distance
Ir1 C1 2.043(4)
Ir1 C32 2.117(5)
Ir1 C33 2.144(5)
Ir1 C28 2.175(5)
Ir1 C29 2.195(4)
Ir1 Cl1 2.3807(12)
O1 C2 1.209(6)
O2 C5 1.211(6)
N1 C1 1.375(6)
N1 C2 1.422(6)
N1 C10 1.470(6)
N2 C1 1.387(5)
N2 C5 1.409(6)
N2 C19 1.471(6)
C33 C32 1.401(7)
C33 C34 1.512(7)
C33 H33A 0.9800
C15 C10 1.408(6)
C15 C14 1.388(7)
C15 C18 1.493(7)
C20 C19 1.402(7)
C20 C21 1.398(7)
C20 C25 1.490(7)
C5 C4 1.483(7)
C14 C13 1.385(7)
C14 H14A 0.9300
C11 C12 1.396(7)
C11 C10 1.387(7)
C11 C16 1.513(7)
C32 C31 1.494(7)
C32 H32A 0.9800
C2 C3 1.471(7)
C3 C4 1.395(7)
C3 C6 1.419(7)
C24 C19 1.391(7)
C24 C23 1.411(7)
C24 C27 1.506(7)
C12 C13 1.390(7)
C12 H12A 0.9300
C16 H16A 0.9600
C16 H16B 0.9600
C16 H16C 0.9600
C21 C22 1.380(8)
C21 H21A 0.9300
C4 C9 1.407(7)
C35 C34 1.503(8)
C35 C28 1.523(8)
C35 H35A 0.9700
C35 H35B 0.9700
C22 C23 1.369(8)
C22 C26 1.503(8)
C25 H25A 0.9600
C25 H25B 0.9600
C25 H25C 0.9600
C18 H18A 0.9600
C18 H18B 0.9600
C18 H18C 0.9600
C23 H23A 0.9300
C13 C17 1.516(7)
C27 H27A 0.9600
C27 H27B 0.9600
C27 H27C 0.9600
C28 C29 1.381(8)
C28 H28A 0.9800
C9 C8 1.365(8)
C9 H9A 0.9300
C26 H26A 0.9600
C26 H26B 0.9600
C26 H26C 0.9600
C6 C7 1.347(8)
C6 H6A 0.9300
C29 C30 1.515(8)
C29 H29A 0.9800
C7 C8 1.368(8)
C7 H7A 0.9300
C34 H34A 0.9700
C34 H34B 0.9700
C31 C30 1.523(9)
C31 H31A 0.9700
C31 H31B 0.9700
C17 H17A 0.9600
C17 H17B 0.9600
C17 H17C 0.9600
C30 H30A 0.9700
C30 H30B 0.9700
C8 H8A 0.9300

loop_
_geom_torsion_atom_site_label_1
_geom_torsion_atom_site_label_2
_geom_torsion_atom_site_label_3
_geom_torsion_atom_site_label_4
_geom_torsion
C2 N1 C1 N2 -14.9(7)
C10 N1 C1 N2 165.1(4)
C2 N1 C1 Ir1 156.5(4)
C10 N1 C1 Ir1 -23.6(5)
C5 N2 C1 N1 20.4(7)
C19 N2 C1 N1 -159.6(4)
C5 N2 C1 Ir1 -150.6(4)
C19 N2 C1 Ir1 29.4(5)
C32 Ir1 C1 N1 118.9(3)
C33 Ir1 C1 N1 79.5(4)
C28 Ir1 C1 N1 -17.2(6)
C29 Ir1 C1 N1 -143.5(6)
Cl1 Ir1 C1 N1 -85.5(3)
C32 Ir1 C1 N2 -69.9(4)
C33 Ir1 C1 N2 -109.4(4)
C28 Ir1 C1 N2 153.9(4)
C29 Ir1 C1 N2 27.7(8)
Cl1 Ir1 C1 N2 85.6(3)
C1 Ir1 C33 C32 92.7(3)
C28 Ir1 C33 C32 -112.3(3)
C29 Ir1 C33 C32 -76.1(3)
Cl1 Ir1 C33 C32 -150.5(4)
C1 Ir1 C33 C34 -146.8(4)
C32 Ir1 C33 C34 120.5(5)
C28 Ir1 C33 C34 8.3(4)
C29 Ir1 C33 C34 44.4(4)
Cl1 Ir1 C33 C34 -30.0(7)
C1 N2 C5 O2 -165.6(5)
C19 N2 C5 O2 14.4(6)
C1 N2 C5 C4 23.2(8)
C19 N2 C5 C4 -156.8(4)
C10 C15 C14 C13 -3.1(7)
C18 C15 C14 C13 172.8(5)
C34 C33 C32 C31 -2.1(8)
Ir1 C33 C32 C31 104.3(5)
C34 C33 C32 Ir1 -106.5(5)
C1 Ir1 C32 C33 -96.6(3)
C28 Ir1 C32 C33 66.4(3)
C29 Ir1 C32 C33 100.0(3)
Cl1 Ir1 C32 C33 160.4(2)
C1 Ir1 C32 C31 141.1(4)
C33 Ir1 C32 C31 -122.3(5)
C28 Ir1 C32 C31 -55.9(4)
C29 Ir1 C32 C31 -22.3(4)
Cl1 Ir1 C32 C31 38.1(6)
C1 N1 C2 O1 157.5(5)
C10 N1 C2 O1 -22.4(6)
C1 N1 C2 C3 -31.5(8)
C10 N1 C2 C3 148.6(4)
O1 C2 C3 C4 -145.5(5)
N1 C2 C3 C4 43.9(7)
O1 C2 C3 C6 32.0(8)
N1 C2 C3 C6 -138.6(5)
C14 C15 C10 C11 10.2(6)
C18 C15 C10 C11 -165.6(4)
C14 C15 C10 N1 -175.7(4)
C18 C15 C10 N1 8.5(6)
C12 C11 C10 C15 -9.8(7)
C16 C11 C10 C15 167.3(5)
C12 C11 C10 N1 176.0(4)
C16 C11 C10 N1 -6.8(7)
C1 N1 C10 C15 102.0(5)
C2 N1 C10 C15 -78.0(5)
C1 N1 C10 C11 -83.7(5)
C2 N1 C10 C11 96.3(5)
C10 C11 C12 C13 2.3(7)
C16 C11 C12 C13 -174.9(5)
C19 C20 C21 C22 3.1(7)
C25 C20 C21 C22 -172.4(5)
C6 C3 C4 C9 0.2(7)
C2 C3 C4 C9 177.6(5)
C6 C3 C4 C5 -174.8(5)
C2 C3 C4 C5 2.6(8)
O2 C5 C4 C3 144.8(5)
N2 C5 C4 C3 -44.2(7)
O2 C5 C4 C9 -30.3(7)
N2 C5 C4 C9 140.7(5)
C21 C20 C19 C24 -9.0(6)
C25 C20 C19 C24 166.4(4)
C21 C20 C19 N2 176.7(4)
C25 C20 C19 N2 -7.9(6)
C23 C24 C19 C20 8.0(7)
C27 C24 C19 C20 -170.1(5)
C23 C24 C19 N2 -177.7(4)
C27 C24 C19 N2 4.2(7)
C1 N2 C19 C20 -99.5(5)
C5 N2 C19 C20 80.5(5)
C1 N2 C19 C24 86.1(5)
C5 N2 C19 C24 -93.9(5)
C20 C21 C22 C23 3.5(8)
C20 C21 C22 C26 -179.1(5)
C21 C22 C23 C24 -4.5(8)
C26 C22 C23 C24 178.0(5)
C19 C24 C23 C22 -1.1(7)
C27 C24 C23 C22 177.1(5)
C15 C14 C13 C12 -4.0(7)
C15 C14 C13 C17 177.3(5)
C11 C12 C13 C14 4.5(8)
C11 C12 C13 C17 -176.9(5)
C34 C35 C28 C29 -46.3(8)
C34 C35 C28 Ir1 35.5(6)
C1 Ir1 C28 C29 -157.5(4)
C32 Ir1 C28 C29 65.3(3)
C33 Ir1 C28 C29 100.6(3)
Cl1 Ir1 C28 C29 -89.7(3)
C1 Ir1 C28 C35 78.9(6)
C32 Ir1 C28 C35 -58.3(4)
C33 Ir1 C28 C35 -23.0(4)
C29 Ir1 C28 C35 -123.6(6)
Cl1 Ir1 C28 C35 146.7(4)
C3 C4 C9 C8 0.8(8)
C5 C4 C9 C8 176.2(5)
C4 C3 C6 C7 -1.6(9)
C2 C3 C6 C7 -179.3(6)
C35 C28 C29 C30 -4.0(8)
Ir1 C28 C29 C30 -104.9(5)
C35 C28 C29 Ir1 100.9(5)
C1 Ir1 C29 C28 145.8(6)
C32 Ir1 C29 C28 -113.4(3)
C33 Ir1 C29 C28 -75.7(3)
Cl1 Ir1 C29 C28 88.2(3)
C1 Ir1 C29 C30 -95.7(7)
C32 Ir1 C29 C30 5.2(4)
C33 Ir1 C29 C30 42.9(4)
C28 Ir1 C29 C30 118.6(6)
Cl1 Ir1 C29 C30 -153.3(4)
C3 C6 C7 C8 2.1(10)
C32 C33 C34 C35 90.6(6)
Ir1 C33 C34 C35 8.7(6)
C28 C35 C34 C33 -29.4(7)
C33 C32 C31 C30 -46.6(8)
Ir1 C32 C31 C30 36.3(6)
C28 C29 C30 C31 93.5(6)
Ir1 C29 C30 C31 12.5(6)
C32 C31 C30 C29 -31.7(7)
C4 C9 C8 C7 -0.4(10)
C6 C7 C8 C9 -1.1(11)
